data_2209626
loop_
_publ_author_name
'Vyas, Sandhya M.'
'Parkin, Sean'
'Lehmler, Hans-Joachim'

_publ_section_title
;
 2,2',3,4,4',5,5'-Heptachlorobiphenyl (PCB 180)
;
_journal_coeditor_code OM2021
_journal_issue 7
_journal_name_full 'Acta Crystallographica Section E'
_journal_page_first o2905
_journal_page_last o2906
_journal_paper_doi 10.1107/S1600536806022240
_journal_volume 62
_journal_year 2006
_chemical_formula_iupac 'C12 H3 Cl7'
_chemical_formula_moiety 'C12 H3 Cl7'
_chemical_formula_sum 'C12 H3 Cl7'
_chemical_formula_weight 395.29
_chemical_name_systematic
;
2,2',3,4,4',5,5'-Heptachlorobiphenyl
;
_space_group_IT_number 2
_symmetry_cell_setting triclinic
_symmetry_space_group_name_Hall '-P 1'
_symmetry_space_group_name_H-M 'P -1'
_atom_sites_solution_hydrogens geom
_atom_sites_solution_primary direct
_atom_sites_solution_secondary difmap
_audit_creation_method SHELXL-97
_cell_angle_alpha 111.1137(6)
_cell_angle_beta 90.0322(6)
_cell_angle_gamma 93.6854(7)
_cell_formula_units_Z 4
_cell_length_a 8.06950(10)
_cell_length_b 13.4132(2)
_cell_length_c 13.9965(2)
_cell_measurement_reflns_used 6268
_cell_measurement_temperature 90.0(2)
_cell_measurement_theta_max 27.48
_cell_measurement_theta_min 1.00
_cell_volume 1409.87(3)
_computing_cell_refinement 'SCALEPACK (Otwinowski & Minor, 1997)'
_computing_data_collection 'COLLECT (Nonius, 1998)'
_computing_data_reduction 'DENZO--SMN (Otwinowski & Minor, 1997)'
_computing_molecular_graphics 'XP in SHELXTL (Sheldrick, 1994)'
_computing_publication_material
;
SHELX97-2 (Sheldrick, 1997) and local procedures
;
_computing_structure_refinement 'SHELXL97 (Sheldrick, 1997)'
_computing_structure_solution 'SHELXS97 (Sheldrick, 1997)'
_diffrn_ambient_temperature 90.0(2)
_diffrn_detector_area_resol_mean 18
_diffrn_measured_fraction_theta_full .999
_diffrn_measured_fraction_theta_max .999
_diffrn_measurement_device_type 'Nonius KappaCCD'
_diffrn_measurement_method '\w scans at fixed \c = 55\%'
_diffrn_radiation_monochromator graphite
_diffrn_radiation_source 'fine-focus sealed tube'
_diffrn_radiation_type MoK\a
_diffrn_radiation_wavelength 0.71073
_diffrn_reflns_av_R_equivalents 0.0242
_diffrn_reflns_av_sigmaI/netI 0.0383
_diffrn_reflns_limit_h_max 10
_diffrn_reflns_limit_h_min -10
_diffrn_reflns_limit_k_max 17
_diffrn_reflns_limit_k_min -17
_diffrn_reflns_limit_l_max 18
_diffrn_reflns_limit_l_min -18
_diffrn_reflns_number 12289
_diffrn_reflns_theta_full 27.47
_diffrn_reflns_theta_max 27.47
_diffrn_reflns_theta_min 1.56
_diffrn_standards_number 0
_exptl_absorpt_coefficient_mu 1.386
_exptl_absorpt_correction_T_max 0.8190
_exptl_absorpt_correction_T_min 0.7232
_exptl_absorpt_correction_type multi-scan
_exptl_absorpt_process_details '(SCALEPACK; Otwinowski & Minor, 1997)'
_exptl_crystal_colour colorless
_exptl_crystal_density_diffrn 1.862
_exptl_crystal_density_method 'not measured'
_exptl_crystal_description 'irregular block'
_exptl_crystal_F_000 776
_exptl_crystal_size_max 0.25
_exptl_crystal_size_mid 0.20
_exptl_crystal_size_min 0.15
_refine_diff_density_max .876
_refine_diff_density_min -.397
_refine_ls_extinction_method none
_refine_ls_goodness_of_fit_ref 1.048
_refine_ls_hydrogen_treatment constr
_refine_ls_matrix_type full
_refine_ls_number_parameters 343
_refine_ls_number_reflns 6451
_refine_ls_number_restraints 0
_refine_ls_restrained_S_all 1.048
_refine_ls_R_factor_all 0.0468
_refine_ls_R_factor_gt 0.0331
_refine_ls_shift/su_max 0.001
_refine_ls_shift/su_mean 0.000
_refine_ls_structure_factor_coef Fsqd
_refine_ls_weighting_details 'calc w=1/[\s^2^(Fo^2^)+(0.0417P)^2^+0.9995P] where P=(Fo^2^+2Fc^2^)/3'
_refine_ls_weighting_scheme calc
_refine_ls_wR_factor_gt 0.0806
_refine_ls_wR_factor_ref 0.0874
_reflns_number_gt 5238
_reflns_number_total 6451
_reflns_threshold_expression I>2\s(I)
_cod_data_source_file om2021.cif
_cod_data_source_block I
_cod_database_code 2209626
_cod_database_fobs_code 2209626

loop_
_symmetry_equiv_pos_as_xyz
'x, y, z'
'-x, -y, -z'

loop_
_atom_site_type_symbol
_atom_site_label
_atom_site_fract_x
_atom_site_fract_y
_atom_site_fract_z
_atom_site_U_iso_or_equiv
_atom_site_adp_type
_atom_site_calc_flag
_atom_site_refinement_flags
_atom_site_occupancy
C C1A 0.3368(3) 0.81921(18) 0.52484(17) 0.0166(5) Uani d . 1
C C2A 0.2713(3) 0.88228(18) 0.47540(17) 0.0165(5) Uani d . 1
C C3A 0.2735(3) 0.99266(19) 0.52355(18) 0.0170(5) Uani d . 1
C C4A 0.3444(3) 1.04191(18) 0.62181(18) 0.0193(5) Uani d . 1
C C5A 0.4129(3) 0.9793(2) 0.66964(17) 0.0187(5) Uani d . 1
C C6A 0.4088(3) 0.86947(19) 0.62223(18) 0.0192(5) Uani d . 1
H H6A 0.4555 0.8277 0.6563 0.023 Uiso calc R 1
C C1'A 0.3304(3) 0.70029(18) 0.47579(17) 0.0173(5) Uani d . 1
C C2'A 0.1811(3) 0.63720(19) 0.46162(18) 0.0184(5) Uani d . 1
C C3'A 0.1737(3) 0.52671(19) 0.41418(17) 0.0181(5) Uani d . 1
H H3'A 0.0704 0.4857 0.4042 0.022 Uiso calc R 1
C C4'A 0.3203(3) 0.47696(18) 0.38138(17) 0.0168(5) Uani d . 1
C C5'A 0.4708(3) 0.53762(19) 0.39625(17) 0.0177(5) Uani d . 1
C C6'A 0.4753(3) 0.64807(18) 0.44308(16) 0.0164(5) Uani d . 1
H H6'A 0.5788 0.6889 0.4530 0.020 Uiso calc R 1
Cl Cl1A 0.18890(8) 0.82262(5) 0.35263(4) 0.02414(14) Uani d . 1
Cl Cl2A 0.18729(8) 1.06901(5) 0.46314(5) 0.02511(14) Uani d . 1
Cl Cl3A 0.34243(8) 1.17818(5) 0.68397(5) 0.02761(15) Uani d . 1
Cl Cl4A 0.50456(8) 1.03759(5) 0.79059(5) 0.02737(15) Uani d . 1
Cl Cl5A -0.00223(7) 0.69630(5) 0.50688(5) 0.02623(15) Uani d . 1
Cl Cl6A 0.30859(7) 0.33954(4) 0.31957(4) 0.02146(13) Uani d . 1
Cl Cl7A 0.65246(7) 0.47693(5) 0.35150(4) 0.02075(13) Uani d . 1
C C1B 0.2061(3) 0.67235(18) 0.00696(17) 0.0148(4) Uani d . 1
C C2B 0.1385(3) 0.59056(18) -0.08148(17) 0.0150(4) Uani d . 1
C C3B 0.1585(3) 0.48342(18) -0.09746(17) 0.0162(5) Uani d . 1
C C4B 0.2442(3) 0.45672(18) -0.02394(18) 0.0165(5) Uani d . 1
C C5B 0.3076(3) 0.53819(19) 0.06432(17) 0.0166(5) Uani d . 1
C C6B 0.2900(3) 0.64428(19) 0.07858(17) 0.0171(5) Uani d . 1
H H6B 0.3363 0.6988 0.1386 0.020 Uiso calc R 1
C C1'B 0.1907(3) 0.78792(18) 0.02586(17) 0.0154(5) Uani d . 1
C C2'B 0.2761(3) 0.84087(19) -0.03063(17) 0.0170(5) Uani d . 1
C C3'B 0.2668(3) 0.94963(18) -0.00900(18) 0.0179(5) Uani d . 1
H H3'B 0.3256 0.9839 -0.0488 0.021 Uiso calc R 1
C C4'B 0.1706(3) 1.00779(18) 0.07156(18) 0.0169(5) Uani d . 1
C C5'B 0.0849(3) 0.95683(19) 0.12893(17) 0.0171(5) Uani d . 1
C C6'B 0.0947(3) 0.84819(18) 0.10668(17) 0.0157(5) Uani d . 1
H H6'B 0.0357 0.8143 0.1466 0.019 Uiso calc R 1
Cl Cl1B 0.02566(7) 0.62264(4) -0.16971(4) 0.01881(13) Uani d . 1
Cl Cl2B 0.08054(7) 0.38460(4) -0.20750(4) 0.01981(13) Uani d . 1
Cl Cl3B 0.27289(7) 0.32484(5) -0.04319(5) 0.02123(13) Uani d . 1
Cl Cl4B 0.41509(7) 0.50839(5) 0.15642(4) 0.02235(13) Uani d . 1
Cl Cl5B 0.40214(7) 0.77152(5) -0.12942(5) 0.02401(14) Uani d . 1
Cl Cl6B 0.16081(7) 1.14312(5) 0.09825(5) 0.02271(13) Uani d . 1
Cl Cl7B -0.03705(8) 1.02799(5) 0.22913(5) 0.02494(14) Uani d . 1

loop_
_atom_site_aniso_label
_atom_site_aniso_U_11
_atom_site_aniso_U_22
_atom_site_aniso_U_33
_atom_site_aniso_U_12
_atom_site_aniso_U_13
_atom_site_aniso_U_23
C1A 0.0148(11) 0.0150(11) 0.0182(11) 0.0020(9) 0.0022(9) 0.0036(9)
C2A 0.0135(11) 0.0192(12) 0.0152(11) -0.0008(9) 0.0003(8) 0.0046(9)
C3A 0.0123(11) 0.0200(12) 0.0206(12) 0.0036(9) 0.0021(9) 0.0091(10)
C4A 0.0164(11) 0.0160(12) 0.0226(12) 0.0006(9) 0.0066(9) 0.0036(10)
C5A 0.0166(11) 0.0235(13) 0.0131(11) -0.0036(9) -0.0007(9) 0.0038(10)
C6A 0.0156(11) 0.0213(12) 0.0228(12) 0.0003(9) 0.0001(9) 0.0108(10)
C1'A 0.0215(12) 0.0171(12) 0.0147(11) 0.0021(9) -0.0014(9) 0.0072(9)
C2'A 0.0179(11) 0.0184(12) 0.0182(12) 0.0050(9) 0.0020(9) 0.0054(10)
C3'A 0.0201(12) 0.0184(12) 0.0158(11) -0.0004(9) -0.0021(9) 0.0063(10)
C4'A 0.0248(12) 0.0123(11) 0.0133(11) 0.0041(9) -0.0003(9) 0.0043(9)
C5'A 0.0189(12) 0.0217(12) 0.0141(11) 0.0074(9) 0.0024(9) 0.0074(10)
C6'A 0.0178(11) 0.0187(12) 0.0129(11) 0.0005(9) 0.0002(9) 0.0062(9)
Cl1A 0.0292(3) 0.0243(3) 0.0171(3) 0.0006(2) -0.0048(2) 0.0055(2)
Cl2A 0.0251(3) 0.0232(3) 0.0309(3) 0.0053(2) -0.0007(2) 0.0139(3)
Cl3A 0.0340(3) 0.0162(3) 0.0271(3) 0.0024(2) 0.0031(3) 0.0011(3)
Cl4A 0.0290(3) 0.0300(3) 0.0191(3) -0.0070(3) -0.0066(2) 0.0055(3)
Cl5A 0.0184(3) 0.0197(3) 0.0393(4) 0.0040(2) 0.0071(3) 0.0086(3)
Cl6A 0.0269(3) 0.0150(3) 0.0198(3) 0.0027(2) 0.0016(2) 0.0029(2)
Cl7A 0.0199(3) 0.0220(3) 0.0197(3) 0.0070(2) 0.0029(2) 0.0058(2)
C1B 0.0131(11) 0.0160(11) 0.0151(11) 0.0023(9) 0.0033(8) 0.0051(9)
C2B 0.0123(11) 0.0183(12) 0.0161(11) 0.0038(9) 0.0013(8) 0.0077(9)
C3B 0.0138(11) 0.0164(11) 0.0155(11) 0.0004(9) 0.0027(8) 0.0023(9)
C4B 0.0154(11) 0.0155(12) 0.0209(12) 0.0029(9) 0.0042(9) 0.0091(10)
C5B 0.0133(11) 0.0231(13) 0.0158(11) 0.0036(9) 0.0019(8) 0.0096(10)
C6B 0.0161(11) 0.0195(12) 0.0137(11) -0.0002(9) 0.0013(8) 0.0038(9)
C1'B 0.0159(11) 0.0138(11) 0.0145(11) -0.0001(9) -0.0029(8) 0.0027(9)
C2'B 0.0133(11) 0.0205(12) 0.0150(11) 0.0031(9) 0.0017(8) 0.0032(9)
C3'B 0.0161(11) 0.0179(12) 0.0200(12) -0.0012(9) -0.0020(9) 0.0078(10)
C4'B 0.0161(11) 0.0120(11) 0.0204(12) -0.0007(9) -0.0051(9) 0.0036(9)
C5'B 0.0146(11) 0.0196(12) 0.0135(11) 0.0036(9) -0.0029(9) 0.0014(9)
C6'B 0.0139(11) 0.0189(12) 0.0145(11) 0.0008(9) -0.0019(8) 0.0061(9)
Cl1B 0.0205(3) 0.0180(3) 0.0173(3) 0.0045(2) -0.0032(2) 0.0051(2)
Cl2B 0.0229(3) 0.0148(3) 0.0184(3) 0.0006(2) -0.0008(2) 0.0021(2)
Cl3B 0.0228(3) 0.0159(3) 0.0272(3) 0.0036(2) 0.0017(2) 0.0101(2)
Cl4B 0.0226(3) 0.0295(3) 0.0196(3) 0.0032(2) -0.0017(2) 0.0142(3)
Cl5B 0.0239(3) 0.0219(3) 0.0244(3) 0.0046(2) 0.0110(2) 0.0056(2)
Cl6B 0.0230(3) 0.0125(3) 0.0297(3) 0.0013(2) -0.0049(2) 0.0041(2)
Cl7B 0.0250(3) 0.0240(3) 0.0212(3) 0.0084(2) 0.0058(2) 0.0016(2)

loop_
_atom_type_symbol
_atom_type_description
_atom_type_scat_dispersion_real
_atom_type_scat_dispersion_imag
_atom_type_scat_source
C C .0033 .0016 'International Tables Vol C Tables 4.2.6.8 and 6.1.1.4'
H H .0000 .0000 'International Tables Vol C Tables 4.2.6.8 and 6.1.1.4'
Cl Cl .1484 .1585 'International Tables Vol C Tables 4.2.6.8 and 6.1.1.4'

loop_
_geom_angle_atom_site_label_1
_geom_angle_atom_site_label_2
_geom_angle_atom_site_label_3
_geom_angle
C6A C1A C2A 118.7(2)
C6A C1A C1'A 119.8(2)
C2A C1A C1'A 121.5(2)
C3A C2A C1A 120.7(2)
C3A C2A Cl1A 119.54(18)
C1A C2A Cl1A 119.75(18)
C2A C3A C4A 119.9(2)
C2A C3A Cl2A 120.21(18)
C4A C3A Cl2A 119.88(18)
C5A C4A C3A 119.2(2)
C5A C4A Cl3A 120.35(19)
C3A C4A Cl3A 120.41(18)
C6A C5A C4A 120.8(2)
C6A C5A Cl4A 118.62(19)
C4A C5A Cl4A 120.56(19)
C5A C6A C1A 120.6(2)
C5A C6A H6A 119.7
C1A C6A H6A 119.7
C6'A C1'A C2'A 117.7(2)
C6'A C1'A C1A 120.5(2)
C2'A C1'A C1A 121.8(2)
C3'A C2'A C1'A 122.1(2)
C3'A C2'A Cl5A 117.71(18)
C1'A C2'A Cl5A 120.12(18)
C2'A C3'A C4'A 118.8(2)
C2'A C3'A H3'A 120.6
C4'A C3'A H3'A 120.6
C5'A C4'A C3'A 120.2(2)
C5'A C4'A Cl6A 121.46(17)
C3'A C4'A Cl6A 118.31(18)
C6'A C5'A C4'A 120.1(2)
C6'A C5'A Cl7A 119.36(18)
C4'A C5'A Cl7A 120.50(18)
C5'A C6'A C1'A 121.0(2)
C5'A C6'A H6'A 119.5
C1'A C6'A H6'A 119.5
C6B C1B C2B 118.7(2)
C6B C1B C1'B 119.0(2)
C2B C1B C1'B 122.3(2)
C3B C2B C1B 120.6(2)
C3B C2B Cl1B 119.49(18)
C1B C2B Cl1B 119.86(17)
C2B C3B C4B 119.7(2)
C2B C3B Cl2B 120.13(18)
C4B C3B Cl2B 120.14(18)
C5B C4B C3B 119.2(2)
C5B C4B Cl3B 120.39(18)
C3B C4B Cl3B 120.42(18)
C6B C5B C4B 120.7(2)
C6B C5B Cl4B 118.80(18)
C4B C5B Cl4B 120.51(18)
C5B C6B C1B 121.1(2)
C5B C6B H6B 119.5
C1B C6B H6B 119.5
C2'B C1'B C6'B 117.9(2)
C2'B C1'B C1B 122.52(19)
C6'B C1'B C1B 119.4(2)
C3'B C2'B C1'B 121.9(2)
C3'B C2'B Cl5B 117.86(17)
C1'B C2'B Cl5B 120.21(17)
C2'B C3'B C4'B 119.1(2)
C2'B C3'B H3'B 120.4
C4'B C3'B H3'B 120.4
C5'B C4'B C3'B 120.0(2)
C5'B C4'B Cl6B 121.28(17)
C3'B C4'B Cl6B 118.75(17)
C6'B C5'B C4'B 120.5(2)
C6'B C5'B Cl7B 118.91(17)
C4'B C5'B Cl7B 120.59(18)
C5'B C6'B C1'B 120.6(2)
C5'B C6'B H6'B 119.7
C1'B C6'B H6'B 119.7

loop_
_geom_bond_atom_site_label_1
_geom_bond_atom_site_label_2
_geom_bond_distance
C1A C6A 1.392(3)
C1A C2A 1.397(3)
C1A C1'A 1.489(3)
C2A C3A 1.387(3)
C2A Cl1A 1.725(2)
C3A C4A 1.397(3)
C3A Cl2A 1.721(2)
C4A C5A 1.387(3)
C4A Cl3A 1.719(2)
C5A C6A 1.379(3)
C5A Cl4A 1.730(2)
C6A H6A 0.9500
C1'A C6'A 1.394(3)
C1'A C2'A 1.398(3)
C2'A C3'A 1.386(3)
C2'A Cl5A 1.734(2)
C3'A C4'A 1.391(3)
C3'A H3'A 0.9500
C4'A C5'A 1.390(3)
C4'A Cl6A 1.727(2)
C5'A C6'A 1.385(3)
C5'A Cl7A 1.730(2)
C6'A H6'A 0.9500
C1B C6B 1.382(3)
C1B C2B 1.406(3)
C1B C1'B 1.489(3)
C2B C3B 1.393(3)
C2B Cl1B 1.724(2)
C3B C4B 1.401(3)
C3B Cl2B 1.716(2)
C4B C5B 1.392(3)
C4B Cl3B 1.722(2)
C5B C6B 1.381(3)
C5B Cl4B 1.729(2)
C6B H6B 0.9500
C1'B C2'B 1.395(3)
C1'B C6'B 1.399(3)
C2'B C3'B 1.386(3)
C2'B Cl5B 1.735(2)
C3'B C4'B 1.389(3)
C3'B H3'B 0.9500
C4'B C5'B 1.388(3)
C4'B Cl6B 1.724(2)
C5'B C6'B 1.384(3)
C5'B Cl7B 1.733(2)
C6'B H6'B 0.9500

loop_
_geom_torsion_atom_site_label_1
_geom_torsion_atom_site_label_2
_geom_torsion_atom_site_label_3
_geom_torsion_atom_site_label_4
_geom_torsion
C6A C1A C2A C3A -1.9(3)
C1'A C1A C2A C3A 177.9(2)
C6A C1A C2A Cl1A 177.38(17)
C1'A C1A C2A Cl1A -2.9(3)
C1A C2A C3A C4A 1.1(3)
Cl1A C2A C3A C4A -178.13(17)
C1A C2A C3A Cl2A -178.21(17)
Cl1A C2A C3A Cl2A 2.6(3)
C2A C3A C4A C5A 0.5(3)
Cl2A C3A C4A C5A 179.78(17)
C2A C3A C4A Cl3A -178.01(17)
Cl2A C3A C4A Cl3A 1.3(3)
C3A C4A C5A C6A -1.3(3)
Cl3A C4A C5A C6A 177.20(17)
C3A C4A C5A Cl4A 179.05(17)
Cl3A C4A C5A Cl4A -2.5(3)
C4A C5A C6A C1A 0.5(3)
Cl4A C5A C6A C1A -179.81(17)
C2A C1A C6A C5A 1.0(3)
C1'A C1A C6A C5A -178.7(2)
C6A C1A C1'A C6'A -69.8(3)
C2A C1A C1'A C6'A 110.4(3)
C6A C1A C1'A C2'A 109.7(3)
C2A C1A C1'A C2'A -70.1(3)
C6'A C1'A C2'A C3'A -1.9(3)
C1A C1'A C2'A C3'A 178.7(2)
C6'A C1'A C2'A Cl5A 176.44(17)
C1A C1'A C2'A Cl5A -3.0(3)
C1'A C2'A C3'A C4'A 1.2(3)
Cl5A C2'A C3'A C4'A -177.12(17)
C2'A C3'A C4'A C5'A 0.0(3)
C2'A C3'A C4'A Cl6A -178.44(17)
C3'A C4'A C5'A C6'A -0.6(3)
Cl6A C4'A C5'A C6'A 177.85(17)
C3'A C4'A C5'A Cl7A -177.60(17)
Cl6A C4'A C5'A Cl7A 0.8(3)
C4'A C5'A C6'A C1'A -0.1(3)
Cl7A C5'A C6'A C1'A 176.96(17)
C2'A C1'A C6'A C5'A 1.3(3)
C1A C1'A C6'A C5'A -179.2(2)
C6B C1B C2B C3B -1.2(3)
C1'B C1B C2B C3B 178.7(2)
C6B C1B C2B Cl1B 177.28(16)
C1'B C1B C2B Cl1B -2.9(3)
C1B C2B C3B C4B 1.1(3)
Cl1B C2B C3B C4B -177.37(16)
C1B C2B C3B Cl2B -178.10(16)
Cl1B C2B C3B Cl2B 3.4(3)
C2B C3B C4B C5B 0.2(3)
Cl2B C3B C4B C5B 179.43(16)
C2B C3B C4B Cl3B -179.01(16)
Cl2B C3B C4B Cl3B 0.2(3)
C3B C4B C5B C6B -1.5(3)
Cl3B C4B C5B C6B 177.76(17)
C3B C4B C5B Cl4B -179.65(16)
Cl3B C4B C5B Cl4B -0.4(3)
C4B C5B C6B C1B 1.4(3)
Cl4B C5B C6B C1B 179.60(17)
C2B C1B C6B C5B -0.1(3)
C1'B C1B C6B C5B -179.92(19)
C6B C1B C1'B C2'B 109.3(3)
C2B C1B C1'B C2'B -70.6(3)
C6B C1B C1'B C6'B -67.1(3)
C2B C1B C1'B C6'B 113.1(2)
C6'B C1'B C2'B C3'B -0.4(3)
C1B C1'B C2'B C3'B -176.8(2)
C6'B C1'B C2'B Cl5B 178.10(17)
C1B C1'B C2'B Cl5B 1.7(3)
C1'B C2'B C3'B C4'B 0.4(4)
Cl5B C2'B C3'B C4'B -178.18(18)
C2'B C3'B C4'B C5'B -0.2(3)
C2'B C3'B C4'B Cl6B 179.67(18)
C3'B C4'B C5'B C6'B 0.1(3)
Cl6B C4'B C5'B C6'B -179.75(17)
C3'B C4'B C5'B Cl7B -179.51(18)
Cl6B C4'B C5'B Cl7B 0.6(3)
C4'B C5'B C6'B C1'B -0.2(3)
Cl7B C5'B C6'B C1'B 179.46(17)
C2'B C1'B C6'B C5'B 0.3(3)
C1B C1'B C6'B C5'B 176.9(2)

loop_
_cod_related_entry_id
_cod_related_entry_database
_cod_related_entry_code
1 ChemSpider 33985
